data_7250964
loop_
_publ_author_name
'La Gorc\'e, Enzo'
'Theunissen, Tristan K.'
'Bourne, Susan A.'

_publ_section_title
;
 Non-covalent interactions in silver(i)-lutidine and
 silver(i)-halopyridine complexes: insights from crystallographic and
 computational studies
;
_journal_issue 45
_journal_name_full CrystEngComm
_journal_page_first 7333
_journal_page_last 7347
_journal_paper_doi 10.1039/D5CE00879D
_journal_volume 27
_journal_year 2025
_chemical_formula_moiety 'C15 H12 Ag Br3 N3, N O3'
_chemical_formula_sum 'C15 H12 Ag Br3 N4 O3'
_chemical_formula_weight 643.89
_space_group_crystal_system triclinic
_space_group_IT_number 2
_space_group_name_Hall '-P 1'
_space_group_name_H-M_alt 'P -1'
_atom_sites_solution_hydrogens geom
_atom_sites_solution_primary dual
_audit_creation_date 2024-09-20
_audit_creation_method
;
Olex2 1.5
(compiled 2024.01.12 svn.r2f8d729c for OlexSys, GUI svn.r6928)
;
_audit_update_record
;
2025-09-08 deposited with the CCDC.	2025-10-13 downloaded from the CCDC.
;
_cell_angle_alpha 80.079(4)
_cell_angle_beta 82.414(4)
_cell_angle_gamma 82.005(4)
_cell_formula_units_Z 2
_cell_length_a 7.3925(10)
_cell_length_b 8.9234(12)
_cell_length_c 14.7986(18)
_cell_measurement_reflns_used 9983
_cell_measurement_temperature 100.00
_cell_measurement_theta_max 28.186
_cell_measurement_theta_min 2.333
_cell_volume 946.4(2)
_computing_cell_refinement 'SAINT V8.40B (?, 2016)'
_computing_data_reduction 'SAINT V8.40B (?, 2016)'
_computing_molecular_graphics 'Olex2 1.5 (Dolomanov et al., 2009)'
_computing_publication_material 'Olex2 1.5 (Dolomanov et al., 2009)'
_computing_structure_refinement 'SHELXL 2019/3 (Sheldrick, 2015)'
_computing_structure_solution 'SHELXT 2018/2 (Sheldrick, 2018)'
_diffrn_ambient_temperature 100.00
_diffrn_measured_fraction_theta_full 1.000
_diffrn_measured_fraction_theta_max 0.997
_diffrn_measurement_device_type 'Bruker APEX DUO II'
_diffrn_measurement_method '\w scans'
_diffrn_radiation_monochromator graphite
_diffrn_radiation_type MoK\a
_diffrn_radiation_wavelength 0.71073
_diffrn_reflns_av_R_equivalents 0.0615
_diffrn_reflns_av_unetI/netI 0.0301
_diffrn_reflns_Laue_measured_fraction_full 1.000
_diffrn_reflns_Laue_measured_fraction_max 0.997
_diffrn_reflns_limit_h_max 9
_diffrn_reflns_limit_h_min -9
_diffrn_reflns_limit_k_max 11
_diffrn_reflns_limit_k_min -11
_diffrn_reflns_limit_l_max 19
_diffrn_reflns_limit_l_min -19
_diffrn_reflns_number 47576
_diffrn_reflns_point_group_measured_fraction_full 1.000
_diffrn_reflns_point_group_measured_fraction_max 0.997
_diffrn_reflns_theta_full 25.242
_diffrn_reflns_theta_max 28.392
_diffrn_reflns_theta_min 2.334
_diffrn_source_current 1.4
_diffrn_source_power 0.07
_diffrn_source_voltage 50.0
_exptl_absorpt_coefficient_mu 7.421
_exptl_absorpt_correction_T_max 0.7457
_exptl_absorpt_correction_T_min 0.5621
_exptl_absorpt_correction_type multi-scan
_exptl_absorpt_process_details
;
SADABS-2016/2 (Bruker,2016) was used for absorption correction.
wR2(int) was 0.1086 before and 0.0696 after correction.
The Ratio of minimum to maximum transmission is 0.7538.
The \l/2 correction factor is Not present.
;
_exptl_crystal_colour colourless
_exptl_crystal_density_diffrn 2.259
_exptl_crystal_description Block
_exptl_crystal_F_000 612
_exptl_crystal_size_max 0.130
_exptl_crystal_size_mid 0.100
_exptl_crystal_size_min 0.080
_refine_diff_density_max 0.407
_refine_diff_density_min -0.524
_refine_diff_density_rms 0.103
_refine_ls_extinction_method none
_refine_ls_goodness_of_fit_ref 1.033
_refine_ls_hydrogen_treatment constr
_refine_ls_matrix_type full
_refine_ls_number_parameters 235
_refine_ls_number_reflns 4728
_refine_ls_number_restraints 0
_refine_ls_restrained_S_all 1.033
_refine_ls_R_factor_all 0.0343
_refine_ls_R_factor_gt 0.0249
_refine_ls_shift/su_max 0.001
_refine_ls_shift/su_mean 0.000
_refine_ls_structure_factor_coef Fsqd
_refine_ls_weighting_details 'w=1/[\s^2^(Fo^2^)+(0.0095P)^2^+1.4673P] where P=(Fo^2^+2Fc^2^)/3'
_refine_ls_weighting_scheme calc
_refine_ls_wR_factor_gt 0.0464
_refine_ls_wR_factor_ref 0.0493
_reflns_Friedel_coverage 0.000
_reflns_number_gt 4070
_reflns_number_total 4728
_reflns_threshold_expression 'I > 2\s(I)'
_cod_data_source_file d5ce00879d2.cif
_cod_data_source_block Ag-3Brpy-41
_cod_depositor_comments 'Adding full bibliography for 7250962--7250968.cif.'
_cod_database_code 7250964
_shelx_shelxl_version_number 2019/3
_shelx_space_group_comment
;
The symmetry employed for this shelxl refinement is uniquely defined
by the following loop, which should always be used as a source of
symmetry information in preference to the above space-group names.
They are only intended as comments.
;
_olex2_refinement_description
;
1. Fixed Uiso
 At 1.2 times of:
  All C(H) groups
2.a Aromatic/amide H refined with riding coordinates:
 C00C(H00C), C00E(H00E), C00F(H00F), C00G(H00G), C00H(H00H), C00J(H00J),
 C00L(H00L), C00M(H00M), C00N(H00N), C00O(H00O), C00P(H00P), C00Q(H00Q)
;
_olex2_submission_special_instructions 'No special instructions were received'

loop_
_space_group_symop_operation_xyz
'x, y, z'
'-x, -y, -z'

loop_
_atom_site_label
_atom_site_type_symbol
_atom_site_fract_x
_atom_site_fract_y
_atom_site_fract_z
_atom_site_U_iso_or_equiv
_atom_site_adp_type
_atom_site_occupancy
_atom_site_site_symmetry_order
_atom_site_calc_flag
_atom_site_refinement_flags_posn
_atom_site_refinement_flags_adp
_atom_site_refinement_flags_occupancy
_atom_site_disorder_assembly
_atom_site_disorder_group
Ag01 Ag 0.26048(3) 0.43754(2) 0.78086(2) 0.01885(5) Uani 1 1 d . . . . .
Br02 Br -0.31010(4) 0.85327(3) 0.96972(2) 0.02489(7) Uani 1 1 d . . . . .
Br03 Br 0.70766(4) 0.82522(3) 0.48706(2) 0.02470(7) Uani 1 1 d . . . . .
Br04 Br -0.10426(4) -0.06061(3) 0.68694(2) 0.02683(7) Uani 1 1 d . . . . .
O005 O 0.8771(3) 0.4815(2) 0.73719(14) 0.0233(4) Uani 1 1 d . . . . .
O006 O 0.6149(3) 0.5636(2) 0.80620(14) 0.0304(5) Uani 1 1 d . . . . .
O007 O 0.6552(3) 0.3403(2) 0.76269(15) 0.0317(5) Uani 1 1 d . . . . .
N008 N 0.1600(3) 0.5794(2) 0.89477(14) 0.0150(4) Uani 1 1 d . . . . .
N009 N 0.2527(3) 0.1881(2) 0.77162(14) 0.0151(4) Uani 1 1 d . . . . .
N00A N 0.3051(3) 0.5779(2) 0.63089(15) 0.0172(4) Uani 1 1 d . . . . .
N00B N 0.7153(3) 0.4613(3) 0.76911(14) 0.0167(4) Uani 1 1 d . . . . .
C00C C 0.4015(4) -0.0696(3) 0.77781(18) 0.0167(5) Uani 1 1 d . . . . .
H00C H 0.506221 -0.141277 0.790437 0.020 Uiso 1 1 calc R U . . .
C00D C -0.0664(3) 0.7530(3) 0.96426(17) 0.0160(5) Uani 1 1 d . . . . .
C00E C 0.1044(3) 0.1434(3) 0.74448(17) 0.0153(5) Uani 1 1 d . . . . .
H00E H -0.000158 0.216189 0.733625 0.018 Uiso 1 1 calc R U . . .
C00F C -0.0111(3) 0.6528(3) 0.90156(17) 0.0139(5) Uani 1 1 d . . . . .
H00F H -0.095870 0.635708 0.862533 0.017 Uiso 1 1 calc R U . . .
C00G C 0.3986(4) 0.0826(3) 0.78735(17) 0.0168(5) Uani 1 1 d . . . . .
H00G H 0.504150 0.113721 0.805773 0.020 Uiso 1 1 calc R U . . .
C00H C 0.2495(4) -0.1156(3) 0.74960(17) 0.0164(5) Uani 1 1 d . . . . .
H00H H 0.247175 -0.219066 0.742493 0.020 Uiso 1 1 calc R U . . .
C00I C 0.1014(4) -0.0064(3) 0.73211(17) 0.0158(5) Uani 1 1 d . . . . .
C00J C 0.4560(4) 0.6481(3) 0.60438(17) 0.0167(5) Uani 1 1 d . . . . .
H00J H 0.540045 0.646088 0.648015 0.020 Uiso 1 1 calc R U . . .
C00K C 0.4938(3) 0.7235(3) 0.51547(18) 0.0159(5) Uani 1 1 d . . . . .
C00L C 0.0530(4) 0.7804(3) 1.02233(17) 0.0177(5) Uani 1 1 d . . . . .
H00L H 0.015687 0.849467 1.065341 0.021 Uiso 1 1 calc R U . . .
C00M C 0.2774(4) 0.6050(3) 0.95117(17) 0.0167(5) Uani 1 1 d . . . . .
H00M H 0.398845 0.553348 0.946627 0.020 Uiso 1 1 calc R U . . .
C00N C 0.3775(4) 0.7253(3) 0.44954(18) 0.0207(6) Uani 1 1 d . . . . .
H00N H 0.403589 0.774244 0.387797 0.025 Uiso 1 1 calc R U . . .
C00O C 0.2287(4) 0.7035(3) 1.01548(17) 0.0181(5) Uani 1 1 d . . . . .
H00O H 0.315087 0.718108 1.054423 0.022 Uiso 1 1 calc R U . . .
C00P C 0.2209(4) 0.6526(3) 0.47721(19) 0.0231(6) Uani 1 1 d . . . . .
H00P H 0.136622 0.650916 0.434276 0.028 Uiso 1 1 calc R U . . .
C00Q C 0.1881(4) 0.5824(3) 0.56782(19) 0.0202(6) Uani 1 1 d . . . . .
H00Q H 0.078560 0.535506 0.586241 0.024 Uiso 1 1 calc R U . . .

loop_
_atom_site_aniso_label
_atom_site_aniso_U_11
_atom_site_aniso_U_22
_atom_site_aniso_U_33
_atom_site_aniso_U_23
_atom_site_aniso_U_13
_atom_site_aniso_U_12
Ag01 0.02346(11) 0.01242(9) 0.02071(10) -0.00512(7) 0.00197(8) -0.00336(8)
Br02 0.01565(13) 0.03197(16) 0.02782(15) -0.01234(12) -0.00369(11) 0.00523(11)
Br03 0.02108(14) 0.03095(16) 0.02298(14) -0.00214(12) 0.00098(11) -0.01209(12)
Br04 0.02249(15) 0.02636(15) 0.03601(17) -0.00784(12) -0.01052(12) -0.00750(12)
O005 0.0138(9) 0.0257(10) 0.0304(11) -0.0073(8) 0.0041(8) -0.0043(8)
O006 0.0275(11) 0.0361(12) 0.0247(11) -0.0117(9) -0.0018(9) 0.0137(9)
O007 0.0390(13) 0.0322(12) 0.0306(11) -0.0060(9) -0.0066(10) -0.0238(10)
N008 0.0166(11) 0.0131(10) 0.0146(10) -0.0015(8) 0.0008(8) -0.0027(8)
N009 0.0184(11) 0.0126(10) 0.0147(10) -0.0038(8) -0.0011(8) -0.0019(8)
N00A 0.0178(11) 0.0163(11) 0.0170(11) -0.0030(9) 0.0005(9) -0.0026(9)
N00B 0.0156(11) 0.0202(11) 0.0148(10) -0.0011(9) -0.0045(9) -0.0026(9)
C00C 0.0156(13) 0.0140(12) 0.0201(13) -0.0017(10) -0.0021(10) -0.0010(10)
C00D 0.0145(12) 0.0157(12) 0.0162(12) -0.0001(10) 0.0000(10) -0.0006(10)
C00E 0.0141(12) 0.0160(12) 0.0154(12) -0.0023(10) -0.0012(10) -0.0010(10)
C00F 0.0139(12) 0.0134(12) 0.0145(12) -0.0009(9) -0.0022(9) -0.0031(9)
C00G 0.0161(13) 0.0185(13) 0.0162(12) -0.0015(10) -0.0017(10) -0.0048(10)
C00H 0.0222(14) 0.0108(12) 0.0160(12) -0.0022(10) 0.0006(10) -0.0033(10)
C00I 0.0173(13) 0.0180(13) 0.0131(12) -0.0023(10) -0.0002(10) -0.0077(10)
C00J 0.0163(13) 0.0183(13) 0.0159(12) -0.0034(10) -0.0022(10) -0.0019(10)
C00K 0.0145(12) 0.0150(12) 0.0186(13) -0.0053(10) 0.0000(10) -0.0014(10)
C00L 0.0218(14) 0.0187(13) 0.0138(12) -0.0036(10) -0.0002(10) -0.0064(11)
C00M 0.0145(12) 0.0170(13) 0.0172(12) 0.0016(10) -0.0022(10) -0.0020(10)
C00N 0.0237(14) 0.0222(14) 0.0153(13) -0.0023(11) -0.0019(11) -0.0010(11)
C00O 0.0175(13) 0.0218(14) 0.0157(12) -0.0003(10) -0.0056(10) -0.0051(11)
C00P 0.0196(14) 0.0318(16) 0.0196(13) -0.0058(12) -0.0062(11) -0.0028(12)
C00Q 0.0177(13) 0.0210(14) 0.0231(14) -0.0071(11) 0.0003(11) -0.0048(11)

loop_
_atom_type_symbol
_atom_type_description
_atom_type_scat_dispersion_real
_atom_type_scat_dispersion_imag
_atom_type_scat_source
C C 0.0033 0.0016 'International Tables Vol C Tables 4.2.6.8 and 6.1.1.4'
H H 0.0000 0.0000 'International Tables Vol C Tables 4.2.6.8 and 6.1.1.4'
Ag Ag -0.8971 1.1015 'International Tables Vol C Tables 4.2.6.8 and 6.1.1.4'
Br Br -0.2901 2.4595 'International Tables Vol C Tables 4.2.6.8 and 6.1.1.4'
N N 0.0061 0.0033 'International Tables Vol C Tables 4.2.6.8 and 6.1.1.4'
O O 0.0106 0.0060 'International Tables Vol C Tables 4.2.6.8 and 6.1.1.4'

loop_
_geom_angle_atom_site_label_1
_geom_angle_atom_site_label_2
_geom_angle_atom_site_label_3
_geom_angle
_geom_angle_site_symmetry_1
_geom_angle_site_symmetry_3
_geom_angle_publ_flag
N008 Ag01 N00A 115.48(7) . . ?
N009 Ag01 N008 132.44(7) . . ?
N009 Ag01 N00A 109.52(8) . . ?
C00F N008 Ag01 121.07(17) . . ?
C00F N008 C00M 118.2(2) . . ?
C00M N008 Ag01 120.31(17) . . ?
C00E N009 Ag01 120.22(16) . . ?
C00G N009 Ag01 121.42(17) . . ?
C00G N009 C00E 118.2(2) . . ?
C00J N00A Ag01 120.04(17) . . ?
C00J N00A C00Q 117.8(2) . . ?
C00Q N00A Ag01 122.03(17) . . ?
O006 N00B O005 119.6(2) . . ?
O007 N00B O005 119.8(2) . . ?
O007 N00B O006 120.6(2) . . ?
C00G C00C H00C 120.5 . . ?
C00H C00C H00C 120.5 . . ?
C00H C00C C00G 119.0(2) . . ?
C00F C00D Br02 118.93(19) . . ?
C00L C00D Br02 120.1(2) . . ?
C00L C00D C00F 121.0(2) . . ?
N009 C00E H00E 119.3 . . ?
N009 C00E C00I 121.3(2) . . ?
C00I C00E H00E 119.3 . . ?
N008 C00F C00D 121.3(2) . . ?
N008 C00F H00F 119.4 . . ?
C00D C00F H00F 119.4 . . ?
N009 C00G C00C 122.8(2) . . ?
N009 C00G H00G 118.6 . . ?
C00C C00G H00G 118.6 . . ?
C00C C00H H00H 121.0 . . ?
C00I C00H C00C 117.9(2) . . ?
C00I C00H H00H 121.0 . . ?
C00E C00I Br04 119.65(19) . . ?
C00H C00I Br04 119.65(19) . . ?
C00H C00I C00E 120.7(2) . . ?
N00A C00J H00J 118.9 . . ?
N00A C00J C00K 122.1(2) . . ?
C00K C00J H00J 118.9 . . ?
C00J C00K Br03 118.37(19) . . ?
C00N C00K Br03 121.1(2) . . ?
C00N C00K C00J 120.6(2) . . ?
C00D C00L H00L 121.3 . . ?
C00O C00L C00D 117.5(2) . . ?
C00O C00L H00L 121.3 . . ?
N008 C00M H00M 118.6 . . ?
N008 C00M C00O 122.8(2) . . ?
C00O C00M H00M 118.6 . . ?
C00K C00N H00N 121.4 . . ?
C00K C00N C00P 117.2(2) . . ?
C00P C00N H00N 121.4 . . ?
C00L C00O C00M 119.2(2) . . ?
C00L C00O H00O 120.4 . . ?
C00M C00O H00O 120.4 . . ?
C00N C00P H00P 120.2 . . ?
C00Q C00P C00N 119.6(3) . . ?
C00Q C00P H00P 120.2 . . ?
N00A C00Q C00P 122.7(3) . . ?
N00A C00Q H00Q 118.6 . . ?
C00P C00Q H00Q 118.6 . . ?

loop_
_geom_bond_atom_site_label_1
_geom_bond_atom_site_label_2
_geom_bond_distance
_geom_bond_site_symmetry_2
_geom_bond_publ_flag
Ag01 N008 2.267(2) . ?
Ag01 N009 2.263(2) . ?
Ag01 N00A 2.359(2) . ?
Br02 C00D 1.895(3) . ?
Br03 C00K 1.895(3) . ?
Br04 C00I 1.892(3) . ?
O005 N00B 1.252(3) . ?
O006 N00B 1.250(3) . ?
O007 N00B 1.246(3) . ?
N008 C00F 1.341(3) . ?
N008 C00M 1.347(3) . ?
N009 C00E 1.347(3) . ?
N009 C00G 1.346(3) . ?
N00A C00J 1.336(3) . ?
N00A C00Q 1.346(3) . ?
C00C H00C 0.9500 . ?
C00C C00G 1.386(4) . ?
C00C C00H 1.384(4) . ?
C00D C00F 1.383(4) . ?
C00D C00L 1.382(4) . ?
C00E H00E 0.9500 . ?
C00E C00I 1.384(4) . ?
C00F H00F 0.9500 . ?
C00G H00G 0.9500 . ?
C00H H00H 0.9500 . ?
C00H C00I 1.380(4) . ?
C00J H00J 0.9500 . ?
C00J C00K 1.383(4) . ?
C00K C00N 1.380(4) . ?
C00L H00L 0.9500 . ?
C00L C00O 1.382(4) . ?
C00M H00M 0.9500 . ?
C00M C00O 1.385(4) . ?
C00N H00N 0.9500 . ?
C00N C00P 1.386(4) . ?
C00O H00O 0.9500 . ?
C00P H00P 0.9500 . ?
C00P C00Q 1.384(4) . ?
C00Q H00Q 0.9500 . ?

loop_
_geom_torsion_atom_site_label_1
_geom_torsion_atom_site_label_2
_geom_torsion_atom_site_label_3
_geom_torsion_atom_site_label_4
_geom_torsion
_geom_torsion_site_symmetry_1
_geom_torsion_site_symmetry_2
_geom_torsion_site_symmetry_3
_geom_torsion_site_symmetry_4
_geom_torsion_publ_flag
Ag01 N008 C00F C00D -172.65(18) . . . . ?
Ag01 N008 C00M C00O 173.06(19) . . . . ?
Ag01 N009 C00E C00I 175.46(18) . . . . ?
Ag01 N009 C00G C00C -176.73(19) . . . . ?
Ag01 N00A C00J C00K 175.85(19) . . . . ?
Ag01 N00A C00Q C00P -174.0(2) . . . . ?
Br02 C00D C00F N008 179.80(18) . . . . ?
Br02 C00D C00L C00O 179.74(19) . . . . ?
Br03 C00K C00N C00P -177.7(2) . . . . ?
N008 C00M C00O C00L -0.5(4) . . . . ?
N009 C00E C00I Br04 -176.27(18) . . . . ?
N009 C00E C00I C00H 1.6(4) . . . . ?
N00A C00J C00K Br03 177.75(19) . . . . ?
N00A C00J C00K C00N -1.8(4) . . . . ?
C00C C00H C00I Br04 176.56(19) . . . . ?
C00C C00H C00I C00E -1.4(4) . . . . ?
C00D C00L C00O C00M 0.6(4) . . . . ?
C00E N009 C00G C00C -0.7(4) . . . . ?
C00F N008 C00M C00O 0.0(4) . . . . ?
C00F C00D C00L C00O -0.3(4) . . . . ?
C00G N009 C00E C00I -0.6(4) . . . . ?
C00G C00C C00H C00I 0.1(4) . . . . ?
C00H C00C C00G N009 1.0(4) . . . . ?
C00J N00A C00Q C00P 1.8(4) . . . . ?
C00J C00K C00N C00P 1.8(4) . . . . ?
C00K C00N C00P C00Q -0.1(4) . . . . ?
C00L C00D C00F N008 -0.2(4) . . . . ?
C00M N008 C00F C00D 0.3(4) . . . . ?
C00N C00P C00Q N00A -1.7(4) . . . . ?
C00Q N00A C00J C00K 0.0(4) . . . . ?
